data_2242922
loop_
_publ_author_name
'Moreira, Ol\'ivia B. O.'
'Freitas, Maria Clara R.'
'Souza, Karynne C.'
'Jord\~ao, Alessandro K.'
'Resende, Jackson A. L. C.'

_publ_section_title
;
 Crystal structure of
 1-anilino-5-methyl-1<i>H</i>-1,2,3-triazole-4-carboxylic acid monohydrate
;
_journal_coeditor_code EX2020
_journal_issue 6
_journal_name_full 'Acta Crystallographica Section E'
_journal_page_first 738
_journal_page_last 741
_journal_paper_doi 10.1107/S2056989019005711
_journal_volume 75
_journal_year 2019
_chemical_formula_iupac 'C10 H10 N4 O2, H2 O'
_chemical_formula_moiety 'C10 H10 N4 O2, H2 O'
_chemical_formula_sum 'C10 H12 N4 O3'
_chemical_formula_weight 236.24
_chemical_name_systematic
;
1-Anilino-5-methyl-1<i>H</i>-1,2,3-triazole-4-carboxylic acid
monohydrate
;
_space_group_crystal_system monoclinic
_space_group_IT_number 14
_space_group_name_Hall '-P 2ybc'
_space_group_name_H-M_alt 'P 1 21/c 1'
_symmetry_space_group_name_Hall '-P 2ybc'
_symmetry_space_group_name_H-M 'P 1 21/c 1'
_atom_sites_solution_hydrogens mixed
_audit_creation_method SHELXL-2016/6
_cell_angle_alpha 90
_cell_angle_beta 98.69(3)
_cell_angle_gamma 90
_cell_formula_units_Z 4
_cell_length_a 7.2288(14)
_cell_length_b 6.8265(14)
_cell_length_c 23.922(5)
_cell_measurement_reflns_used 11378
_cell_measurement_temperature 298(2)
_cell_measurement_theta_max 25.242
_cell_measurement_theta_min 3.106
_cell_volume 1166.9(4)
_computing_cell_refinement
;
DIRAX/LSQ (Duisenberg, 1992)
;
_computing_data_collection
;
COLLECT (Bruker, 2004)
;
_computing_data_reduction
;
EvalCCD (Duisenberg <i>et al.</i>, 2003)
;
_computing_molecular_graphics
;
<i>OLEX2</i> (Dolomanov <i>et al.</i>, 2009) and
Mercury (Macrae <i>et al.</i>, 2008)
;
_computing_publication_material
;
<i>OLEX2</i> (Dolomanov <i>et al.</i>, 2009)
;
_computing_structure_refinement
;
SHELXL2016 (Sheldrick, 2015b)
;
_computing_structure_solution
;
SHELXT (Sheldrick, 2015a)
;
_diffrn_ambient_temperature 298(2)
_diffrn_detector_area_resol_mean 9
_diffrn_measured_fraction_theta_full 0.998
_diffrn_measured_fraction_theta_max 0.998
_diffrn_measurement_device '95mm CCD camera on \k-goniostat'
_diffrn_measurement_device_type 'Bruker KappaCCD'
_diffrn_measurement_method CCD
_diffrn_radiation_monochromator 'horizonally mounted graphite crystal'
_diffrn_radiation_type MoK\a
_diffrn_radiation_wavelength 0.71073
_diffrn_reflns_av_R_equivalents 0.0422
_diffrn_reflns_av_unetI/netI 0.0341
_diffrn_reflns_limit_h_max 8
_diffrn_reflns_limit_h_min -8
_diffrn_reflns_limit_k_max 7
_diffrn_reflns_limit_k_min -8
_diffrn_reflns_limit_l_max 29
_diffrn_reflns_limit_l_min -28
_diffrn_reflns_number 11378
_diffrn_reflns_theta_full 25.242
_diffrn_reflns_theta_max 25.665
_diffrn_reflns_theta_min 3.106
_exptl_absorpt_coefficient_mu 0.102
_exptl_absorpt_correction_T_max 0.7453
_exptl_absorpt_correction_T_min 0.7006
_exptl_absorpt_correction_type multi-scan
_exptl_absorpt_process_details
;
(SADABS; Bruker, 2008)
;
_exptl_crystal_colour colourless
_exptl_crystal_density_diffrn 1.345
_exptl_crystal_description block
_exptl_crystal_F_000 496
_exptl_crystal_size_max 0.24
_exptl_crystal_size_mid 0.20
_exptl_crystal_size_min 0.06
_refine_diff_density_max 0.178
_refine_diff_density_min -0.154
_refine_ls_extinction_coef 0.016(3)
_refine_ls_extinction_expression Fc^*^=kFc[1+0.001xFc^2^\l^3^/sin(2\q)]^-1/4^
_refine_ls_extinction_method
;
SHELXL2016 (Sheldrick, 2015b)
;
_refine_ls_goodness_of_fit_ref 1.037
_refine_ls_hydrogen_treatment mixed
_refine_ls_matrix_type full
_refine_ls_number_parameters 191
_refine_ls_number_reflns 2207
_refine_ls_number_restraints 0
_refine_ls_restrained_S_all 1.037
_refine_ls_R_factor_all 0.0718
_refine_ls_R_factor_gt 0.0412
_refine_ls_shift/su_max 0.000
_refine_ls_shift/su_mean 0.000
_refine_ls_structure_factor_coef Fsqd
_refine_ls_weighting_details 'w=1/[\s^2^(Fo^2^)+(0.0451P)^2^+0.2317P] where P=(Fo^2^+2Fc^2^)/3'
_refine_ls_weighting_scheme calc
_refine_ls_wR_factor_gt 0.0876
_refine_ls_wR_factor_ref 0.0997
_reflns_number_gt 1559
_reflns_number_total 2207
_reflns_threshold_expression 'I > 2\s(I)'
_cod_data_source_file ex2020sup1.cif
_cod_data_source_block I
_cod_original_cell_volume 1167.0(4)
_cod_database_code 2242922
_shelx_space_group_comment
;
The symmetry employed for this shelxl refinement is uniquely defined
by the following loop, which should always be used as a source of
symmetry information in preference to the above space-group names.
They are only intended as comments.
;
_shelx_estimated_absorpt_t_min 0.976
_shelx_estimated_absorpt_t_max 0.994

loop_
_space_group_symop_operation_xyz
'x, y, z'
'-x, y+1/2, -z+1/2'
'-x, -y, -z'
'x, -y-1/2, z-1/2'

loop_
_atom_site_type_symbol
_atom_site_label
_atom_site_fract_x
_atom_site_fract_y
_atom_site_fract_z
_atom_site_U_iso_or_equiv
_atom_site_adp_type
_atom_site_calc_flag
_atom_site_occupancy
N N1 0.1134(2) 0.5773(2) 0.07579(6) 0.0470(4) Uani d 1
N N2 0.1952(2) 0.4253(2) 0.10201(7) 0.0490(4) Uani d 1
N N3 0.0553(2) 0.3016(2) 0.11042(6) 0.0408(4) Uani d 1
N N4 0.0956(2) 0.1211(2) 0.13675(6) 0.0456(4) Uani d 1
O O1 -0.11452(18) 0.8386(2) 0.01606(6) 0.0548(4) Uani d 1
O O2 -0.37050(18) 0.6983(2) 0.03987(6) 0.0626(4) Uani d 1
C C1 -0.2030(3) 0.7017(3) 0.04017(7) 0.0416(4) Uani d 1
C C2 -0.0763(2) 0.5512(3) 0.06831(7) 0.0379(4) Uani d 1
C C3 -0.1165(2) 0.3727(2) 0.09034(7) 0.0375(4) Uani d 1
C C4 0.1777(2) 0.1351(2) 0.19481(7) 0.0387(4) Uani d 1
C C5 0.3163(3) 0.0044(3) 0.21538(9) 0.0536(5) Uani d 1
C C6 0.3937(3) 0.0088(3) 0.27196(9) 0.0608(6) Uani d 1
C C7 0.3320(3) 0.1427(3) 0.30781(9) 0.0552(6) Uani d 1
C C8 0.1928(3) 0.2721(3) 0.28731(9) 0.0575(5) Uani d 1
C C9 0.1139(3) 0.2681(3) 0.23076(8) 0.0502(5) Uani d 1
C C10 -0.2922(3) 0.2638(3) 0.09330(8) 0.0507(5) Uani d 1
H H10A -0.397146 0.341238 0.076648 0.076 Uiso calc 0.5
H H10B -0.290788 0.142584 0.073046 0.076 Uiso calc 0.5
H H10C -0.302575 0.237247 0.132110 0.076 Uiso calc 0.5
H H10D -0.263193 0.139474 0.111221 0.076 Uiso calc 0.5
H H10E -0.369552 0.338129 0.114823 0.076 Uiso calc 0.5
H H10F -0.357764 0.243466 0.055760 0.076 Uiso calc 0.5
O O1W 0.3100(2) 0.9111(2) 0.05054(6) 0.0509(4) Uani d 1
H H1 -0.199(3) 0.926(4) -0.0049(10) 0.081(7) Uiso d 1
H H9 0.022(3) 0.353(3) 0.2172(8) 0.058(6) Uiso d 1
H H5 0.359(3) -0.091(3) 0.1907(9) 0.067(6) Uiso d 1
H H6 0.495(3) -0.078(3) 0.2851(9) 0.076(7) Uiso d 1
H H7 0.388(3) 0.149(3) 0.3456(10) 0.067(6) Uiso d 1
H H8 0.139(3) 0.367(4) 0.3125(10) 0.083(7) Uiso d 1
H H4 0.170(3) 0.056(3) 0.1157(9) 0.063(6) Uiso d 1
H H1WA 0.415(4) 0.876(4) 0.0455(10) 0.074(8) Uiso d 1
H H1WB 0.241(4) 0.800(4) 0.0552(10) 0.089(8) Uiso d 1

loop_
_atom_site_aniso_label
_atom_site_aniso_U_11
_atom_site_aniso_U_22
_atom_site_aniso_U_33
_atom_site_aniso_U_12
_atom_site_aniso_U_13
_atom_site_aniso_U_23
N1 0.0395(9) 0.0483(9) 0.0530(9) 0.0066(7) 0.0060(7) 0.0148(8)
N2 0.0410(9) 0.0486(9) 0.0570(10) 0.0059(8) 0.0067(7) 0.0150(8)
N3 0.0423(9) 0.0390(8) 0.0404(8) 0.0054(7) 0.0043(6) 0.0064(7)
N4 0.0573(10) 0.0355(9) 0.0431(9) 0.0114(7) 0.0046(7) 0.0046(7)
O1 0.0467(8) 0.0527(8) 0.0641(9) 0.0101(7) 0.0057(7) 0.0233(7)
O2 0.0394(8) 0.0704(10) 0.0785(10) 0.0141(7) 0.0102(7) 0.0187(8)
C1 0.0426(11) 0.0450(11) 0.0374(9) 0.0082(9) 0.0068(8) 0.0011(8)
C2 0.0361(10) 0.0419(10) 0.0355(9) 0.0054(8) 0.0051(7) 0.0020(8)
C3 0.0407(10) 0.0403(10) 0.0313(9) 0.0053(8) 0.0053(7) -0.0019(8)
C4 0.0390(10) 0.0348(9) 0.0428(10) 0.0029(8) 0.0080(8) 0.0070(8)
C5 0.0580(13) 0.0519(12) 0.0522(12) 0.0201(10) 0.0129(10) 0.0078(10)
C6 0.0533(13) 0.0678(15) 0.0594(14) 0.0172(11) 0.0027(10) 0.0192(12)
C7 0.0569(13) 0.0638(14) 0.0433(11) -0.0076(11) 0.0022(10) 0.0109(11)
C8 0.0658(14) 0.0566(13) 0.0506(12) 0.0041(11) 0.0107(10) -0.0039(11)
C9 0.0498(12) 0.0487(12) 0.0512(12) 0.0146(10) 0.0045(9) 0.0020(10)
C10 0.0478(11) 0.0478(11) 0.0557(12) -0.0048(9) 0.0053(9) -0.0045(9)
O1W 0.0430(9) 0.0445(8) 0.0649(9) 0.0073(7) 0.0074(7) 0.0108(7)

loop_
_atom_type_symbol
_atom_type_description
_atom_type_scat_dispersion_real
_atom_type_scat_dispersion_imag
_atom_type_scat_source
C C 0.0033 0.0016 'International Tables Vol C Tables 4.2.6.8 and 6.1.1.4'
H H 0.0000 0.0000 'International Tables Vol C Tables 4.2.6.8 and 6.1.1.4'
N N 0.0061 0.0033 'International Tables Vol C Tables 4.2.6.8 and 6.1.1.4'
O O 0.0106 0.0060 'International Tables Vol C Tables 4.2.6.8 and 6.1.1.4'

loop_
_geom_angle_atom_site_label_1
_geom_angle_atom_site_label_2
_geom_angle_atom_site_label_3
_geom_angle
N2 N1 C2 109.36(14)
N1 N2 N3 105.80(14)
C3 N3 N2 112.91(14)
C3 N3 N4 126.55(15)
N2 N3 N4 120.53(14)
N3 N4 C4 114.07(14)
N3 N4 H4 106.5(13)
C4 N4 H4 112.3(14)
C1 O1 H1 111.4(14)
O2 C1 O1 124.32(17)
O2 C1 C2 122.91(17)
O1 C1 C2 112.77(15)
N1 C2 C3 109.33(15)
N1 C2 C1 120.80(15)
C3 C2 C1 129.87(16)
N3 C3 C2 102.58(14)
N3 C3 C10 123.43(16)
C2 C3 C10 133.97(16)
C5 C4 C9 119.92(18)
C5 C4 N4 118.51(16)
C9 C4 N4 121.46(16)
C4 C5 C6 120.0(2)
C4 C5 H5 120.3(13)
C6 C5 H5 119.7(13)
C7 C6 C5 120.3(2)
C7 C6 H6 120.8(13)
C5 C6 H6 118.8(13)
C8 C7 C6 119.7(2)
C8 C7 H7 120.1(13)
C6 C7 H7 120.2(13)
C7 C8 C9 120.5(2)
C7 C8 H8 122.1(13)
C9 C8 H8 117.3(14)
C4 C9 C8 119.66(19)
C4 C9 H9 119.7(13)
C8 C9 H9 120.6(13)
C3 C10 H10A 109.5
C3 C10 H10B 109.5
H10A C10 H10B 109.5
C3 C10 H10C 109.5
H10A C10 H10C 109.5
H10B C10 H10C 109.5
C3 C10 H10D 109.5
H10A C10 H10D 141.1
H10B C10 H10D 56.3
H10C C10 H10D 56.3
C3 C10 H10E 109.5
H10A C10 H10E 56.3
H10B C10 H10E 141.1
H10C C10 H10E 56.3
H10D C10 H10E 109.5
C3 C10 H10F 109.5
H10A C10 H10F 56.3
H10B C10 H10F 56.3
H10C C10 H10F 141.1
H10D C10 H10F 109.5
H10E C10 H10F 109.5
H1WA O1W H1WB 108(2)

loop_
_geom_bond_atom_site_label_1
_geom_bond_atom_site_label_2
_geom_bond_distance
N1 N2 1.307(2)
N1 C2 1.367(2)
N2 N3 1.356(2)
N3 C3 1.352(2)
N3 N4 1.394(2)
N4 C4 1.429(2)
N4 H4 0.91(2)
O1 C1 1.314(2)
O1 H1 0.94(2)
O2 C1 1.210(2)
C1 C2 1.470(2)
C2 C3 1.376(2)
C3 C10 1.482(2)
C4 C5 1.376(3)
C4 C9 1.377(3)
C5 C6 1.385(3)
C5 H5 0.96(2)
C6 C7 1.373(3)
C6 H6 0.96(2)
C7 C8 1.372(3)
C7 H7 0.93(2)
C8 C9 1.387(3)
C8 H8 1.00(2)
C9 H9 0.90(2)
C10 H10A 0.9600
C10 H10B 0.9600
C10 H10C 0.9600
C10 H10D 0.9600
C10 H10E 0.9600
C10 H10F 0.9600
O1W H1WA 0.82(3)
O1W H1WB 0.92(3)

loop_
_geom_hbond_atom_site_label_D
_geom_hbond_atom_site_label_H
_geom_hbond_atom_site_label_A
_geom_hbond_site_symmetry_A
_geom_hbond_distance_DH
_geom_hbond_distance_HA
_geom_hbond_distance_DA
_geom_hbond_angle_DHA
O1 H1 O1W 3_575 0.94(2) 1.68(3) 2.6030(19) 167(2)
N4 H4 O1W 1_545 0.91(2) 2.22(2) 3.111(2) 169.2(19)
O1W H1WA O2 1_655 0.82(3) 1.99(3) 2.773(2) 159(2)
O1W H1WB N1 . 0.92(3) 1.88(3) 2.800(2) 172(2)

loop_
_geom_torsion_atom_site_label_1
_geom_torsion_atom_site_label_2
_geom_torsion_atom_site_label_3
_geom_torsion_atom_site_label_4
_geom_torsion
C2 N1 N2 N3 0.73(19)
N1 N2 N3 C3 -0.55(19)
N1 N2 N3 N4 178.75(14)
C3 N3 N4 C4 -114.38(18)
N2 N3 N4 C4 66.4(2)
N2 N1 C2 C3 -0.69(19)
N2 N1 C2 C1 179.51(15)
O2 C1 C2 N1 -168.96(17)
O1 C1 C2 N1 10.7(2)
O2 C1 C2 C3 11.3(3)
O1 C1 C2 C3 -169.10(17)
N2 N3 C3 C2 0.13(18)
N4 N3 C3 C2 -179.11(15)
N2 N3 C3 C10 178.74(15)
N4 N3 C3 C10 -0.5(3)
N1 C2 C3 N3 0.32(18)
C1 C2 C3 N3 -179.89(16)
N1 C2 C3 C10 -178.06(18)
C1 C2 C3 C10 1.7(3)
N3 N4 C4 C5 -141.88(17)
N3 N4 C4 C9 41.9(2)
C9 C4 C5 C6 -1.1(3)
N4 C4 C5 C6 -177.43(18)
C4 C5 C6 C7 0.3(3)
C5 C6 C7 C8 0.1(3)
C6 C7 C8 C9 0.2(3)
C5 C4 C9 C8 1.4(3)
N4 C4 C9 C8 177.62(18)
C7 C8 C9 C4 -1.0(3)

_cod_database_fobs_code 2242922
